data_9012513
loop_
_publ_author_name
'Corbin, D. R.'
'Whitney, J. F.'
'Fultz, W. C.'
'Stucky, G. D.'
'Eddy, M. M.'
'Cheetham, A. K.'

_publ_section_title
;
 Synthesis of open-framework transition-metal phosphates using organometallic
 precursors in acidic media. Preparation and structural characterization of
 Fe5P4O20H10 and NaFe3P3O12
 Note: structure from ICSD
;
_journal_name_full 'Inorganic Chemistry'
_journal_page_first 2279
_journal_page_last 2280
_journal_paper_doi 10.1021/ic00234a001
_journal_volume 25
_journal_year 1986
_chemical_formula_sum 'Fe5 H6 O20 P4'
_chemical_name_mineral Giniite
_space_group_IT_number 15
_symmetry_space_group_name_Hall '-C 2yc'
_symmetry_space_group_name_H-M 'C 1 2/c 1'
_cell_angle_alpha 90
_cell_angle_beta 96.23
_cell_angle_gamma 90
_cell_length_a 17.4920
_cell_length_b 9.038
_cell_length_c 9.349
_cell_formula_units_Z 4
_cell_volume 1469.280
_database_code_amcsd 0012694
_exptl_crystal_density_diffrn 3.296
_cod_original_formula_sum 'Fe5 P4 O20 H6'
_cod_database_code 9012513
_amcsd_formula_title Fe5P4O20H10

loop_
_space_group_symop_operation_xyz
x,y,z
1/2+x,1/2+y,z
x,-y,1/2+z
1/2+x,1/2-y,1/2+z
-x,y,1/2-z
1/2-x,1/2+y,1/2-z
-x,-y,-z
1/2-x,1/2-y,-z

loop_
_atom_site_aniso_label
_atom_site_aniso_U_11
_atom_site_aniso_U_22
_atom_site_aniso_U_33
_atom_site_aniso_U_12
_atom_site_aniso_U_13
_atom_site_aniso_U_23
Fe1 0.00550 0.00640 0.00530 0.00000 0.00080 0.00000
Fe2 0.00530 0.00740 0.00790 0.00030 0.00100 0.00040
Fe3 0.00540 0.00610 0.00670 0.00030 0.00020 -0.00100
P1 0.00490 0.00520 0.00450 0.00080 -0.00050 -0.00030
P2 0.00420 0.00590 0.00540 0.00010 0.00050 -0.00050
O1 0.00600 0.01100 0.00900 0.00100 0.00000 0.00100
O9 0.00700 0.01000 0.00800 0.00200 0.00100 -0.00100
O2 0.00400 0.00900 0.01000 0.00100 -0.00100 0.00200
O3 0.00700 0.01300 0.01000 0.00800 -0.00200 -0.00500
O4 0.00700 0.00900 0.00800 0.00200 -0.00100 -0.00400
O5 0.01000 0.01000 0.00700 -0.00100 0.00000 -0.00200
O6 0.00700 0.01000 0.00600 0.00000 0.00200 0.00300
O7 0.01000 0.01300 0.01800 0.00100 0.00500 0.00300
O8 0.00400 0.00700 0.01000 -0.00200 0.00000 -0.00100
O10 0.01000 0.00900 0.00600 0.00500 0.00100 0.00100

loop_
_atom_site_label
_atom_site_fract_x
_atom_site_fract_y
_atom_site_fract_z
_atom_site_U_iso_or_equiv
Fe1 0.50000 0.59840 0.25000 ?
Fe2 0.31640 0.08846 0.18716 ?
Fe3 0.32579 0.47315 0.12958 ?
P1 0.41750 0.31980 0.41000 ?
P2 0.33920 0.75820 0.36880 ?
O1 0.42480 0.76330 0.33800 ?
O9 0.24080 0.57500 -0.03220 ?
O2 0.42240 0.43210 0.28970 ?
O3 0.48980 0.21570 0.41990 ?
O4 0.41650 0.39330 0.55750 ?
O5 0.34580 0.22440 0.36890 ?
O6 0.33550 0.72960 0.53200 ?
O7 0.42010 -0.00550 0.15170 ?
O8 0.29740 0.63190 0.28090 ?
O10 0.29840 0.90450 0.32610 ?
H1 0.46080 0.05000 0.13600 0.06966
H2 0.44260 -0.08400 0.22600 0.08739
H3 0.23400 0.68400 0.00400 0.21151

loop_
_cod_related_entry_id
_cod_related_entry_database
_cod_related_entry_code
1 AMCSD 0012694
